data_7248107
loop_
_publ_author_name
'McGehee, Keegan'
'Saito, Koichiro'
'Kwaria, Dennis'
'Minamikawa, Hiroyuki'
'Norikane, Yasuo'

_publ_section_title
;
 Releasing a bound molecular spring with light: a visible light-triggered
 photosalient effect tied to polymorphism.
;
_journal_issue 8
_journal_name_full 'Physical chemistry chemical physics : PCCP'
_journal_page_first 6834
_journal_page_last 6843
_journal_paper_doi 10.1039/d3cp04691e
_journal_volume 26
_journal_year 2024
_chemical_formula_sum 'C12 H6 Br4 N2'
_chemical_formula_weight 497.83
_space_group_crystal_system monoclinic
_space_group_IT_number 15
_space_group_name_Hall '-C 2yc'
_space_group_name_H-M_alt 'C 1 2/c 1'
_atom_sites_solution_hydrogens geom
_audit_creation_method SHELXL-2018/3
_audit_update_record
;
2023-09-15 deposited with the CCDC.	2023-12-11 downloaded from the CCDC.
;
_cell_angle_alpha 90
_cell_angle_beta 112.61(3)
_cell_angle_gamma 90
_cell_formula_units_Z 4
_cell_length_a 15.64(4)
_cell_length_b 12.14(3)
_cell_length_c 8.31(2)
_cell_measurement_reflns_used 1475
_cell_measurement_temperature 170(2)
_cell_measurement_theta_max 27.50
_cell_measurement_theta_min 3.40
_cell_volume 1457(6)
_computing_structure_refinement 'SHELXL-2018/3 (Sheldrick, 2018)'
_diffrn_ambient_temperature 170(2)
_diffrn_measured_fraction_theta_full 0.995
_diffrn_measured_fraction_theta_max 0.992
_diffrn_measurement_device_type 'Rigaku XtaLAB mini'
_diffrn_measurement_method \w
_diffrn_radiation_type MoK\a
_diffrn_radiation_wavelength 0.71075
_diffrn_reflns_av_R_equivalents 0.0790
_diffrn_reflns_av_unetI/netI 0.0608
_diffrn_reflns_Laue_measured_fraction_full 0.995
_diffrn_reflns_Laue_measured_fraction_max 0.992
_diffrn_reflns_limit_h_max 20
_diffrn_reflns_limit_h_min -20
_diffrn_reflns_limit_k_max 15
_diffrn_reflns_limit_k_min -15
_diffrn_reflns_limit_l_max 10
_diffrn_reflns_limit_l_min -10
_diffrn_reflns_number 6993
_diffrn_reflns_point_group_measured_fraction_full 0.995
_diffrn_reflns_point_group_measured_fraction_max 0.992
_diffrn_reflns_theta_full 25.242
_diffrn_reflns_theta_max 27.499
_diffrn_reflns_theta_min 3.356
_exptl_absorpt_coefficient_mu 11.035
_exptl_absorpt_correction_T_max 0.331
_exptl_absorpt_correction_T_min 0.190
_exptl_absorpt_correction_type multi-scan
_exptl_absorpt_process_details 'REQAB (Rigaku, 1998)'
_exptl_crystal_colour orange
_exptl_crystal_density_diffrn 2.270
_exptl_crystal_description needle
_exptl_crystal_F_000 928
_exptl_crystal_size_max 0.500
_exptl_crystal_size_mid 0.300
_exptl_crystal_size_min 0.100
_refine_diff_density_max 1.201
_refine_diff_density_min -1.239
_refine_diff_density_rms 0.215
_refine_ls_extinction_method none
_refine_ls_goodness_of_fit_ref 1.069
_refine_ls_hydrogen_treatment constr
_refine_ls_matrix_type full
_refine_ls_number_parameters 82
_refine_ls_number_reflns 1658
_refine_ls_number_restraints 0
_refine_ls_restrained_S_all 1.069
_refine_ls_R_factor_all 0.0820
_refine_ls_R_factor_gt 0.0626
_refine_ls_shift/su_max 0.001
_refine_ls_shift/su_mean 0.000
_refine_ls_structure_factor_coef Fsqd
_refine_ls_weighting_details 'w=1/[\s^2^(Fo^2^)+(0.1000P)^2^] where P=(Fo^2^+2Fc^2^)/3'
_refine_ls_weighting_scheme calc
_refine_ls_wR_factor_gt 0.1711
_refine_ls_wR_factor_ref 0.1846
_reflns_Friedel_coverage 0.000
_reflns_number_gt 1141
_reflns_number_total 1658
_reflns_threshold_expression 'I > 2\s(I)'
_cod_data_source_file d3cp04691e4.cif
_cod_data_source_block 4BrAzo_trans_alpha
_cod_depositor_comments 'Adding full bibliography for 7248107--7248109.cif.'
_cod_original_sg_symbol_H-M 'C 2/c'
_cod_database_code 7248107
_shelx_shelxl_version_number 2018/3
_shelx_space_group_comment
;
The symmetry employed for this shelxl refinement is uniquely defined
by the following loop, which should always be used as a source of
symmetry information in preference to the above space-group names.
They are only intended as comments.
;
_shelx_estimated_absorpt_t_min 0.073
_shelx_estimated_absorpt_t_max 0.405

loop_
_space_group_symop_operation_xyz
'x, y, z'
'-x, y, -z+1/2'
'x+1/2, y+1/2, z'
'-x+1/2, y+1/2, -z+1/2'
'-x, -y, -z'
'x, -y, z-1/2'
'-x+1/2, -y+1/2, -z'
'x+1/2, -y+1/2, z-1/2'

loop_
_atom_site_label
_atom_site_type_symbol
_atom_site_fract_x
_atom_site_fract_y
_atom_site_fract_z
_atom_site_U_iso_or_equiv
_atom_site_adp_type
_atom_site_occupancy
_atom_site_site_symmetry_order
_atom_site_calc_flag
_atom_site_refinement_flags_posn
_atom_site_refinement_flags_adp
_atom_site_refinement_flags_occupancy
_atom_site_disorder_assembly
_atom_site_disorder_group
Br1 Br 0.42858(6) 0.62265(8) 0.49496(12) 0.0556(4) Uani 1 1 d . . . . .
Br2 Br 0.37559(7) 0.98874(7) 0.03997(12) 0.0526(4) Uani 1 1 d . . . . .
N4 N 0.4873(4) 0.7993(4) 0.3122(7) 0.0320(12) Uani 1 1 d . . . . .
C5 C 0.3294(5) 0.8770(6) 0.1429(9) 0.0379(17) Uani 1 1 d . . . . .
C6 C 0.3885(5) 0.8012(5) 0.2592(9) 0.0304(14) Uani 1 1 d . . . . .
C7 C 0.2562(5) 0.7244(7) 0.3006(11) 0.0442(19) Uani 1 1 d . . . . .
H7 H 0.231109 0.672359 0.355792 0.053 Uiso 1 1 calc R U . . .
C8 C 0.3510(5) 0.7270(6) 0.3372(9) 0.0364(16) Uani 1 1 d . . . . .
C9 C 0.2006(6) 0.7983(8) 0.1842(11) 0.049(2) Uani 1 1 d . . . . .
H9 H 0.135654 0.796395 0.155723 0.058 Uiso 1 1 calc R U . . .
C10 C 0.2364(6) 0.8750(7) 0.1074(11) 0.050(2) Uani 1 1 d . . . . .
H10 H 0.196662 0.927293 0.028984 0.061 Uiso 1 1 calc R U . . .

loop_
_atom_site_aniso_label
_atom_site_aniso_U_11
_atom_site_aniso_U_22
_atom_site_aniso_U_33
_atom_site_aniso_U_23
_atom_site_aniso_U_13
_atom_site_aniso_U_12
Br1 0.0451(5) 0.0505(6) 0.0630(6) 0.0250(4) 0.0117(4) -0.0061(3)
Br2 0.0732(7) 0.0384(5) 0.0508(6) 0.0156(4) 0.0288(5) 0.0167(4)
N4 0.034(3) 0.026(3) 0.037(3) 0.002(2) 0.015(3) 0.000(2)
C5 0.046(4) 0.035(4) 0.030(4) -0.010(3) 0.012(3) 0.006(3)
C6 0.035(3) 0.029(3) 0.028(3) -0.003(3) 0.013(3) 0.001(3)
C7 0.037(4) 0.054(5) 0.042(4) -0.012(4) 0.016(4) -0.008(3)
C8 0.035(4) 0.040(4) 0.029(3) -0.005(3) 0.005(3) -0.003(3)
C9 0.032(4) 0.070(6) 0.043(5) -0.014(4) 0.013(4) 0.003(4)
C10 0.048(5) 0.054(5) 0.044(4) -0.013(4) 0.011(4) 0.014(4)

loop_
_atom_type_symbol
_atom_type_description
_atom_type_scat_dispersion_real
_atom_type_scat_dispersion_imag
_atom_type_scat_source
C C 0.0033 0.0016 'International Tables Vol C Tables 4.2.6.8 and 6.1.1.4'
H H 0.0000 0.0000 'International Tables Vol C Tables 4.2.6.8 and 6.1.1.4'
Br Br -0.2901 2.4595 'International Tables Vol C Tables 4.2.6.8 and 6.1.1.4'
N N 0.0061 0.0033 'International Tables Vol C Tables 4.2.6.8 and 6.1.1.4'

loop_
_geom_angle_atom_site_label_1
_geom_angle_atom_site_label_2
_geom_angle_atom_site_label_3
_geom_angle
_geom_angle_site_symmetry_1
_geom_angle_site_symmetry_3
_geom_angle_publ_flag
N4 N4 C6 113.3(7) 2_655 . ?
C10 C5 C6 120.2(8) . . ?
C10 C5 Br2 118.3(6) . . ?
C6 C5 Br2 121.4(6) . . ?
C8 C6 C5 118.2(7) . . ?
C8 C6 N4 116.9(6) . . ?
C5 C6 N4 124.8(7) . . ?
C9 C7 C8 118.5(8) . . ?
C6 C8 C7 121.7(7) . . ?
C6 C8 Br1 119.5(6) . . ?
C7 C8 Br1 118.8(6) . . ?
C7 C9 C10 121.1(8) . . ?
C5 C10 C9 120.3(8) . . ?

loop_
_geom_bond_atom_site_label_1
_geom_bond_atom_site_label_2
_geom_bond_distance
_geom_bond_site_symmetry_2
_geom_bond_publ_flag
Br1 C8 1.890(8) . ?
Br2 C5 1.888(9) . ?
N4 N4 1.241(12) 2_655 ?
N4 C6 1.436(10) . ?
C5 C10 1.369(13) . ?
C5 C6 1.396(10) . ?
C6 C8 1.367(10) . ?
C7 C9 1.360(13) . ?
C7 C8 1.394(11) . ?
C9 C10 1.366(13) . ?

loop_
_geom_hbond_atom_site_label_D
_geom_hbond_atom_site_label_H
_geom_hbond_atom_site_label_A
_geom_hbond_distance_DH
_geom_hbond_distance_HA
_geom_hbond_distance_DA
_geom_hbond_angle_DHA
_geom_hbond_site_symmetry_A
_geom_hbond_publ_flag
C7 H7 Br2 0.95 3.10 4.036(11) 168.5 4_545 yes
C10 H10 Br1 0.95 3.03 3.839(11) 143.5 4 yes

loop_
_geom_torsion_atom_site_label_1
_geom_torsion_atom_site_label_2
_geom_torsion_atom_site_label_3
_geom_torsion_atom_site_label_4
_geom_torsion
_geom_torsion_site_symmetry_1
_geom_torsion_site_symmetry_2
_geom_torsion_site_symmetry_3
_geom_torsion_site_symmetry_4
_geom_torsion_publ_flag
C10 C5 C6 C8 -0.9(11) . . . . ?
Br2 C5 C6 C8 175.9(5) . . . . ?
C10 C5 C6 N4 -176.8(7) . . . . ?
Br2 C5 C6 N4 0.0(10) . . . . ?
N4 N4 C6 C8 132.1(5) 2_655 . . . ?
N4 N4 C6 C5 -52.0(7) 2_655 . . . ?
C5 C6 C8 C7 1.2(11) . . . . ?
N4 C6 C8 C7 177.4(7) . . . . ?
C5 C6 C8 Br1 179.8(5) . . . . ?
N4 C6 C8 Br1 -4.0(9) . . . . ?
C9 C7 C8 C6 0.0(12) . . . . ?
C9 C7 C8 Br1 -178.6(6) . . . . ?
C8 C7 C9 C10 -1.5(12) . . . . ?
C6 C5 C10 C9 -0.6(12) . . . . ?
Br2 C5 C10 C9 -177.5(6) . . . . ?
C7 C9 C10 C5 1.9(13) . . . . ?
